data_7710089
loop_
_publ_author_name
'Taghizadeh Shool, Maryam'
'Amiri Rudbari, Hadi'
'Gil-Ant\'on, Tania Gil-Ant\'on'
'Cuevas-Vicario, Jos\'e Vicente'
'Garcia, Begona'
'Busto, Natalia'
'Moini, Nakisa'
'Blacque, Olivier'

_publ_section_title
;
 The effect of halogenation of salicylaldehyde on antiproliferative
 activities of {&#x2206;/\L-[Ru(bpy)2(X,Y-sal)]BF4} complexes
;
_journal_name_full 'Dalton Transactions'
_journal_paper_doi 10.1039/D2DT00401A
_journal_year 2022
_chemical_formula_sum 'C54 H42 B2 Br2 F8 N8 O5 Ru2'
_chemical_formula_weight 1418.53
_space_group_crystal_system triclinic
_space_group_IT_number 2
_space_group_name_Hall '-P 1'
_space_group_name_H-M_alt 'P -1'
_atom_sites_solution_hydrogens geom
_audit_creation_method SHELXL-2016/6
_audit_update_record
;
2022-02-07 deposited with the CCDC.	2022-04-14 downloaded from the CCDC.
;
_cell_angle_alpha 108.15(3)
_cell_angle_beta 107.82(3)
_cell_angle_gamma 94.36(3)
_cell_formula_units_Z 1
_cell_length_a 10.508(2)
_cell_length_b 12.625(3)
_cell_length_c 13.078(3)
_cell_measurement_reflns_used 28927
_cell_measurement_temperature 298(2)
_cell_measurement_theta_max 29.3
_cell_measurement_theta_min 2.6
_cell_volume 1541.1(8)
_computing_cell_refinement 'X-AREA (Stoe & Cie, 2005)'
_computing_data_collection 'X-AREA (Stoe & Cie, 2005)'
_computing_data_reduction 'X-AREA (Stoe & Cie, 2005)'
_computing_structure_refinement 'SHELXL-2016/6 (Sheldrick, 2016)'
_computing_structure_solution 'SHELXTL (Sheldrick, 2008)'
_diffrn_ambient_temperature 298(2)
_diffrn_measured_fraction_theta_full 0.999
_diffrn_measured_fraction_theta_max 0.991
_diffrn_measurement_device_type 'Stoe IPDS-II'
_diffrn_measurement_method 'rotation method'
_diffrn_radiation_type MoK\a
_diffrn_radiation_wavelength 0.71073
_diffrn_reflns_av_R_equivalents 0.0584
_diffrn_reflns_av_unetI/netI 0.0485
_diffrn_reflns_Laue_measured_fraction_full 0.999
_diffrn_reflns_Laue_measured_fraction_max 0.991
_diffrn_reflns_limit_h_max 14
_diffrn_reflns_limit_h_min -13
_diffrn_reflns_limit_k_max 17
_diffrn_reflns_limit_k_min -17
_diffrn_reflns_limit_l_max 17
_diffrn_reflns_limit_l_min -18
_diffrn_reflns_number 28927
_diffrn_reflns_point_group_measured_fraction_full 0.999
_diffrn_reflns_point_group_measured_fraction_max 0.991
_diffrn_reflns_theta_full 25.242
_diffrn_reflns_theta_max 29.329
_diffrn_reflns_theta_min 2.655
_exptl_absorpt_coefficient_mu 1.861
_exptl_absorpt_correction_T_max 0.4225
_exptl_absorpt_correction_T_min 0.2889
_exptl_absorpt_correction_type multi-scan
_exptl_absorpt_process_details
;
[c.f. r.h. blessing, acta cryst. (1995), a51, 33-38]
;
_exptl_crystal_colour 'dark red'
_exptl_crystal_density_diffrn 1.529
_exptl_crystal_description Cubic
_exptl_crystal_F_000 702
_exptl_crystal_size_max 0.24
_exptl_crystal_size_mid 0.21
_exptl_crystal_size_min 0.20
_refine_diff_density_max 1.091
_refine_diff_density_min -1.065
_refine_diff_density_rms 0.114
_refine_ls_extinction_method none
_refine_ls_goodness_of_fit_ref 0.978
_refine_ls_hydrogen_treatment constr
_refine_ls_matrix_type full
_refine_ls_number_parameters 379
_refine_ls_number_reflns 8382
_refine_ls_number_restraints 0
_refine_ls_restrained_S_all 0.978
_refine_ls_R_factor_all 0.0836
_refine_ls_R_factor_gt 0.0555
_refine_ls_shift/su_max 0.001
_refine_ls_shift/su_mean 0.000
_refine_ls_structure_factor_coef Fsqd
_refine_ls_weighting_details 'w=1/[\s^2^(Fo^2^)+(0.1210P)^2^] where P=(Fo^2^+2Fc^2^)/3'
_refine_ls_weighting_scheme calc
_refine_ls_wR_factor_gt 0.1611
_refine_ls_wR_factor_ref 0.1795
_reflns_Friedel_coverage 0.000
_reflns_number_gt 5594
_reflns_number_total 8382
_reflns_threshold_expression 'I > 2\s(I)'
_cod_data_source_file d2dt00401a2.cif
_cod_data_source_block shelx
_cod_original_cell_volume 1541.0(8)
_cod_database_code 7710089
_shelx_shelxl_version_number 2016/6
_shelx_space_group_comment
;
The symmetry employed for this shelxl refinement is uniquely defined
by the following loop, which should always be used as a source of
symmetry information in preference to the above space-group names.
They are only intended as comments.
;

loop_
_space_group_symop_operation_xyz
'x, y, z'
'-x, -y, -z'

loop_
_atom_site_label
_atom_site_type_symbol
_atom_site_fract_x
_atom_site_fract_y
_atom_site_fract_z
_atom_site_U_iso_or_equiv
_atom_site_adp_type
_atom_site_occupancy
_atom_site_site_symmetry_order
_atom_site_calc_flag
_atom_site_refinement_flags_posn
_atom_site_refinement_flags_adp
_atom_site_refinement_flags_occupancy
_atom_site_disorder_assembly
_atom_site_disorder_group
Ru1 Ru 0.85877(3) 0.18931(3) 0.22763(3) 0.05227(13) Uani 1 1 d . . . . .
Br1 Br 1.47035(7) -0.08586(7) 0.30438(6) 0.1044(3) Uani 1 1 d . . . . .
O2 O 0.8802(3) 0.0400(3) 0.1144(2) 0.0595(7) Uani 1 1 d . . . . .
O1 O 1.0647(3) 0.2238(3) 0.3207(3) 0.0651(8) Uani 1 1 d . . . . .
N1 N 0.8353(4) 0.1183(3) 0.3440(3) 0.0566(8) Uani 1 1 d . . . . .
N4 N 0.8774(4) 0.2663(3) 0.1154(3) 0.0612(8) Uani 1 1 d . . . . .
N2 N 0.8401(4) 0.3268(3) 0.3495(3) 0.0579(8) Uani 1 1 d . . . . .
N3 N 0.6590(4) 0.1725(3) 0.1321(3) 0.0567(8) Uani 1 1 d . . . . .
C5 C 0.8361(4) 0.1938(4) 0.4438(4) 0.0594(9) Uani 1 1 d . . . . .
C20 C 0.9961(6) 0.3045(4) 0.1073(5) 0.0752(13) Uani 1 1 d . . . . .
H20 H 1.077534 0.300077 0.158658 0.090 Uiso 1 1 calc R U . . .
C26 C 1.1146(4) 0.0456(4) 0.2192(4) 0.0563(9) Uani 1 1 d . . . . .
F4 F 0.8900(7) 0.7683(4) 0.1868(5) 0.153(2) Uani 1 1 d . . . . .
C6 C 0.8356(5) 0.3102(4) 0.4463(4) 0.0630(10) Uani 1 1 d . . . . .
C16 C 0.7596(5) 0.2736(4) 0.0408(4) 0.0638(10) Uani 1 1 d . . . . .
C27 C 0.9853(4) -0.0004(4) 0.1292(4) 0.0574(9) Uani 1 1 d . . . . .
H27 H 0.979283 -0.070185 0.074329 0.069 Uiso 1 1 calc R U . . .
C25 C 1.2141(5) -0.0239(4) 0.2178(4) 0.0644(10) Uani 1 1 d . . . . .
H25 H 1.193263 -0.094589 0.159901 0.077 Uiso 1 1 calc R U . . .
F2 F 0.9372(7) 0.6077(5) 0.2156(6) 0.168(2) Uani 1 1 d . . . . .
C15 C 0.6352(5) 0.2236(4) 0.0529(4) 0.0610(10) Uani 1 1 d . . . . .
C21 C 1.1477(4) 0.1547(4) 0.3083(4) 0.0586(9) Uani 1 1 d . . . . .
C11 C 0.5510(5) 0.1211(4) 0.1457(4) 0.0685(11) Uani 1 1 d . . . . .
H11 H 0.566732 0.084923 0.199191 0.082 Uiso 1 1 calc R U . . .
C7 C 0.8294(6) 0.3978(5) 0.5385(5) 0.0811(14) Uani 1 1 d . . . . .
H7 H 0.828102 0.385284 0.604684 0.097 Uiso 1 1 calc R U . . .
C3 C 0.8354(6) 0.0478(5) 0.5239(5) 0.0780(14) Uani 1 1 d . . . . .
H3 H 0.837326 0.024182 0.584917 0.094 Uiso 1 1 calc R U . . .
C14 C 0.5042(6) 0.2265(5) -0.0097(4) 0.0755(13) Uani 1 1 d . . . . .
H14 H 0.489463 0.263421 -0.062544 0.091 Uiso 1 1 calc R U . . .
C10 C 0.8377(5) 0.4305(4) 0.3438(4) 0.0698(11) Uani 1 1 d . . . . .
H10 H 0.841367 0.442233 0.277960 0.084 Uiso 1 1 calc R U . . .
F3 F 0.7465(8) 0.6049(7) 0.0950(6) 0.214(3) Uani 1 1 d . . . . .
C8 C 0.8250(7) 0.5050(5) 0.5308(5) 0.0874(16) Uani 1 1 d . . . . .
H8 H 0.818940 0.564710 0.591292 0.105 Uiso 1 1 calc R U . . .
C1 C 0.8314(5) 0.0090(4) 0.3338(4) 0.0624(10) Uani 1 1 d . . . . .
H1 H 0.829559 -0.043084 0.264749 0.075 Uiso 1 1 calc R U . . .
F1 F 0.7863(11) 0.6981(6) 0.2797(8) 0.231(4) Uani 1 1 d . . . . .
C2 C 0.8300(5) -0.0295(4) 0.4211(5) 0.0699(12) Uani 1 1 d . . . . .
H2 H 0.825585 -0.106178 0.410827 0.084 Uiso 1 1 calc R U . . .
C12 C 0.4195(5) 0.1201(5) 0.0839(5) 0.0811(14) Uani 1 1 d . . . . .
H12 H 0.347551 0.082826 0.094611 0.097 Uiso 1 1 calc R U . . .
C23 C 1.3768(5) 0.1181(5) 0.3853(5) 0.0784(14) Uani 1 1 d . . . . .
H23 H 1.464351 0.142427 0.439446 0.094 Uiso 1 1 calc R U . . .
C13 C 0.3948(6) 0.1744(6) 0.0063(5) 0.0878(16) Uani 1 1 d . . . . .
H13 H 0.306121 0.176269 -0.035079 0.105 Uiso 1 1 calc R U . . .
C19 C 1.0000(7) 0.3504(5) 0.0239(6) 0.0915(17) Uani 1 1 d . . . . .
H19 H 1.082572 0.373278 0.017432 0.110 Uiso 1 1 calc R U . . .
B1 B 0.8375(12) 0.6718(7) 0.1968(8) 0.112(3) Uani 1 1 d . . . . .
C17 C 0.7596(7) 0.3232(5) -0.0410(5) 0.0823(15) Uani 1 1 d . . . . .
H17 H 0.677811 0.330239 -0.089795 0.099 Uiso 1 1 calc R U . . .
C22 C 1.2826(5) 0.1876(4) 0.3888(5) 0.0745(13) Uani 1 1 d . . . . .
H22 H 1.308236 0.258984 0.446056 0.089 Uiso 1 1 calc R U . . .
C24 C 1.3405(5) 0.0121(5) 0.3010(5) 0.0724(12) Uani 1 1 d . . . . .
C9 C 0.8297(6) 0.5218(4) 0.4340(5) 0.0819(15) Uani 1 1 d . . . . .
H9 H 0.827645 0.593194 0.427917 0.098 Uiso 1 1 calc R U . . .
C4 C 0.8379(6) 0.1595(5) 0.5359(4) 0.0754(13) Uani 1 1 d . . . . .
H4 H 0.840847 0.212317 0.604870 0.090 Uiso 1 1 calc R U . . .
C18 C 0.8795(8) 0.3611(5) -0.0488(6) 0.0947(19) Uani 1 1 d . . . . .
H18 H 0.880212 0.394194 -0.103067 0.114 Uiso 1 1 calc R U . . .
O3 O 0.506(3) 0.415(5) 0.748(3) 0.26(2) Uani 0.25 1 d . . P . .
O3' O 0.575(3) 0.509(5) 0.710(4) 0.24(2) Uani 0.25 1 d . . P . .

loop_
_atom_site_aniso_label
_atom_site_aniso_U_11
_atom_site_aniso_U_22
_atom_site_aniso_U_33
_atom_site_aniso_U_23
_atom_site_aniso_U_13
_atom_site_aniso_U_12
Ru1 0.05399(19) 0.04950(18) 0.05075(18) 0.02089(12) 0.01207(13) 0.00735(12)
Br1 0.0767(4) 0.1324(6) 0.1006(5) 0.0385(4) 0.0213(3) 0.0504(4)
O2 0.0579(16) 0.0592(15) 0.0527(14) 0.0159(12) 0.0120(12) 0.0087(12)
O1 0.0559(16) 0.0546(15) 0.0706(18) 0.0171(13) 0.0090(14) 0.0060(12)
N1 0.0560(18) 0.0589(18) 0.0554(17) 0.0275(15) 0.0125(14) 0.0108(14)
N4 0.066(2) 0.0592(19) 0.0612(19) 0.0275(16) 0.0215(17) 0.0075(16)
N2 0.0593(19) 0.0526(17) 0.0578(18) 0.0190(14) 0.0155(15) 0.0104(14)
N3 0.0577(18) 0.0557(17) 0.0549(17) 0.0236(14) 0.0128(15) 0.0110(14)
C5 0.058(2) 0.068(2) 0.051(2) 0.0252(18) 0.0141(17) 0.0093(18)
C20 0.081(3) 0.070(3) 0.079(3) 0.032(2) 0.031(3) 0.006(2)
C26 0.054(2) 0.061(2) 0.054(2) 0.0235(17) 0.0174(17) 0.0083(17)
F4 0.231(7) 0.107(3) 0.162(4) 0.072(3) 0.094(4) 0.050(4)
C6 0.065(2) 0.060(2) 0.059(2) 0.0207(19) 0.0164(19) 0.0094(19)
C16 0.077(3) 0.055(2) 0.056(2) 0.0229(18) 0.016(2) 0.0122(19)
C27 0.057(2) 0.059(2) 0.053(2) 0.0184(17) 0.0162(17) 0.0116(17)
C25 0.061(2) 0.076(3) 0.060(2) 0.026(2) 0.0223(19) 0.018(2)
F2 0.203(6) 0.154(5) 0.172(5) 0.098(4) 0.050(4) 0.072(4)
C15 0.067(2) 0.058(2) 0.056(2) 0.0251(18) 0.0126(18) 0.0132(18)
C21 0.053(2) 0.061(2) 0.060(2) 0.0264(18) 0.0137(17) 0.0046(17)
C11 0.061(2) 0.075(3) 0.069(3) 0.032(2) 0.016(2) 0.008(2)
C7 0.096(4) 0.073(3) 0.070(3) 0.017(2) 0.032(3) 0.013(3)
C3 0.078(3) 0.099(4) 0.076(3) 0.055(3) 0.028(3) 0.019(3)
C14 0.073(3) 0.083(3) 0.069(3) 0.038(2) 0.010(2) 0.021(2)
C10 0.073(3) 0.060(2) 0.074(3) 0.027(2) 0.019(2) 0.015(2)
F3 0.184(6) 0.206(7) 0.151(5) -0.002(5) -0.008(5) 0.013(5)
C8 0.099(4) 0.069(3) 0.081(3) 0.009(3) 0.031(3) 0.020(3)
C1 0.061(2) 0.062(2) 0.065(2) 0.0278(19) 0.0165(19) 0.0119(18)
F1 0.395(13) 0.137(5) 0.241(8) 0.056(5) 0.232(9) 0.042(6)
C2 0.066(3) 0.070(3) 0.083(3) 0.044(2) 0.021(2) 0.013(2)
C12 0.062(3) 0.096(4) 0.077(3) 0.032(3) 0.013(2) 0.006(3)
C23 0.054(2) 0.091(3) 0.078(3) 0.033(3) 0.006(2) 0.003(2)
C13 0.066(3) 0.100(4) 0.079(3) 0.029(3) 0.002(3) 0.017(3)
C19 0.110(5) 0.076(3) 0.100(4) 0.035(3) 0.053(4) -0.003(3)
B1 0.160(9) 0.083(5) 0.082(4) 0.031(4) 0.028(5) 0.013(5)
C17 0.106(4) 0.073(3) 0.074(3) 0.041(3) 0.024(3) 0.014(3)
C22 0.060(2) 0.068(3) 0.075(3) 0.021(2) 0.003(2) -0.001(2)
C24 0.063(3) 0.089(3) 0.076(3) 0.039(3) 0.025(2) 0.024(2)
C9 0.094(4) 0.055(2) 0.091(4) 0.022(2) 0.026(3) 0.017(2)
C4 0.083(3) 0.086(3) 0.062(3) 0.034(2) 0.024(2) 0.014(3)
C18 0.126(5) 0.081(4) 0.089(4) 0.049(3) 0.038(4) 0.005(3)
O3 0.078(15) 0.55(8) 0.20(3) 0.18(4) 0.047(17) 0.16(3)
O3' 0.12(2) 0.37(6) 0.23(4) 0.04(4) 0.12(3) 0.01(3)

loop_
_atom_type_symbol
_atom_type_description
_atom_type_scat_dispersion_real
_atom_type_scat_dispersion_imag
_atom_type_scat_source
C C 0.0033 0.0016 'International Tables Vol C Tables 4.2.6.8 and 6.1.1.4'
H H 0.0000 0.0000 'International Tables Vol C Tables 4.2.6.8 and 6.1.1.4'
N N 0.0061 0.0033 'International Tables Vol C Tables 4.2.6.8 and 6.1.1.4'
O O 0.0106 0.0060 'International Tables Vol C Tables 4.2.6.8 and 6.1.1.4'
F F 0.0171 0.0103 'International Tables Vol C Tables 4.2.6.8 and 6.1.1.4'
Br Br -0.2901 2.4595 'International Tables Vol C Tables 4.2.6.8 and 6.1.1.4'
Ru Ru -1.2594 0.8363 'International Tables Vol C Tables 4.2.6.8 and 6.1.1.4'
B B 0.0013 0.0007 'International Tables Vol C Tables 4.2.6.8 and 6.1.1.4'

loop_
_geom_angle_atom_site_label_1
_geom_angle_atom_site_label_2
_geom_angle_atom_site_label_3
_geom_angle
_geom_angle_site_symmetry_1
_geom_angle_site_symmetry_3
_geom_angle_publ_flag
N2 Ru1 N4 97.97(15) . . ?
N2 Ru1 N3 89.21(15) . . ?
N4 Ru1 N3 79.10(15) . . ?
N2 Ru1 N1 79.33(15) . . ?
N4 Ru1 N1 177.08(15) . . ?
N3 Ru1 N1 99.66(14) . . ?
N2 Ru1 O1 88.17(14) . . ?
N4 Ru1 O1 95.12(15) . . ?
N3 Ru1 O1 173.27(13) . . ?
N1 Ru1 O1 85.94(14) . . ?
N2 Ru1 O2 174.26(12) . . ?
N4 Ru1 O2 87.67(14) . . ?
N3 Ru1 O2 92.93(13) . . ?
N1 Ru1 O2 95.05(13) . . ?
O1 Ru1 O2 90.26(13) . . ?
C27 O2 Ru1 124.4(3) . . ?
C21 O1 Ru1 125.9(3) . . ?
C1 N1 C5 118.6(4) . . ?
C1 N1 Ru1 126.5(3) . . ?
C5 N1 Ru1 114.6(3) . . ?
C20 N4 C16 118.7(4) . . ?
C20 N4 Ru1 125.2(3) . . ?
C16 N4 Ru1 116.0(3) . . ?
C10 N2 C6 118.8(4) . . ?
C10 N2 Ru1 125.7(3) . . ?
C6 N2 Ru1 115.5(3) . . ?
C11 N3 C15 118.3(4) . . ?
C11 N3 Ru1 125.8(3) . . ?
C15 N3 Ru1 115.8(3) . . ?
N1 C5 C4 120.8(4) . . ?
N1 C5 C6 115.1(4) . . ?
C4 C5 C6 124.1(4) . . ?
N4 C20 C19 121.8(6) . . ?
N4 C20 H20 119.1 . . ?
C19 C20 H20 119.1 . . ?
C25 C26 C27 116.1(4) . . ?
C25 C26 C21 119.4(4) . . ?
C27 C26 C21 124.5(4) . . ?
N2 C6 C7 121.7(4) . . ?
N2 C6 C5 114.9(4) . . ?
C7 C6 C5 123.4(5) . . ?
N4 C16 C17 121.1(5) . . ?
N4 C16 C15 114.5(4) . . ?
C17 C16 C15 124.4(5) . . ?
O2 C27 C26 128.8(4) . . ?
O2 C27 H27 115.6 . . ?
C26 C27 H27 115.6 . . ?
C24 C25 C26 120.5(5) . . ?
C24 C25 H25 119.8 . . ?
C26 C25 H25 119.8 . . ?
N3 C15 C14 121.0(5) . . ?
N3 C15 C16 114.4(4) . . ?
C14 C15 C16 124.6(4) . . ?
O1 C21 C22 118.3(4) . . ?
O1 C21 C26 125.1(4) . . ?
C22 C21 C26 116.7(4) . . ?
N3 C11 C12 122.6(5) . . ?
N3 C11 H11 118.7 . . ?
C12 C11 H11 118.7 . . ?
C6 C7 C8 118.9(5) . . ?
C6 C7 H7 120.6 . . ?
C8 C7 H7 120.6 . . ?
C4 C3 C2 119.6(5) . . ?
C4 C3 H3 120.2 . . ?
C2 C3 H3 120.2 . . ?
C15 C14 C13 119.9(5) . . ?
C15 C14 H14 120.1 . . ?
C13 C14 H14 120.1 . . ?
N2 C10 C9 122.0(5) . . ?
N2 C10 H10 119.0 . . ?
C9 C10 H10 119.0 . . ?
C9 C8 C7 119.5(5) . . ?
C9 C8 H8 120.2 . . ?
C7 C8 H8 120.2 . . ?
N1 C1 C2 122.8(5) . . ?
N1 C1 H1 118.6 . . ?
C2 C1 H1 118.6 . . ?
C3 C2 C1 118.6(5) . . ?
C3 C2 H2 120.7 . . ?
C1 C2 H2 120.7 . . ?
C13 C12 C11 119.4(5) . . ?
C13 C12 H12 120.3 . . ?
C11 C12 H12 120.3 . . ?
C22 C23 C24 119.5(4) . . ?
C22 C23 H23 120.3 . . ?
C24 C23 H23 120.3 . . ?
C12 C13 C14 118.8(5) . . ?
C12 C13 H13 120.6 . . ?
C14 C13 H13 120.6 . . ?
C18 C19 C20 118.8(6) . . ?
C18 C19 H19 120.6 . . ?
C20 C19 H19 120.6 . . ?
F1 B1 F3 113.3(11) . . ?
F1 B1 F4 109.6(8) . . ?
F3 B1 F4 109.2(8) . . ?
F1 B1 F2 112.1(8) . . ?
F3 B1 F2 102.8(8) . . ?
F4 B1 F2 109.6(10) . . ?
C18 C17 C16 119.7(6) . . ?
C18 C17 H17 120.1 . . ?
C16 C17 H17 120.1 . . ?
C23 C22 C21 122.5(5) . . ?
C23 C22 H22 118.7 . . ?
C21 C22 H22 118.7 . . ?
C25 C24 C23 121.4(5) . . ?
C25 C24 Br1 120.3(4) . . ?
C23 C24 Br1 118.3(4) . . ?
C8 C9 C10 119.2(5) . . ?
C8 C9 H9 120.4 . . ?
C10 C9 H9 120.4 . . ?
C3 C4 C5 119.6(5) . . ?
C3 C4 H4 120.2 . . ?
C5 C4 H4 120.2 . . ?
C17 C18 C19 119.7(5) . . ?
C17 C18 H18 120.1 . . ?
C19 C18 H18 120.1 . . ?

loop_
_geom_bond_atom_site_label_1
_geom_bond_atom_site_label_2
_geom_bond_distance
_geom_bond_site_symmetry_2
_geom_bond_publ_flag
Ru1 N2 2.027(4) . ?
Ru1 N4 2.042(4) . ?
Ru1 N3 2.043(3) . ?
Ru1 N1 2.056(3) . ?
Ru1 O1 2.066(3) . ?
Ru1 O2 2.080(3) . ?
Br1 C24 1.909(5) . ?
O2 C27 1.238(5) . ?
O1 C21 1.289(6) . ?
N1 C1 1.341(5) . ?
N1 C5 1.352(6) . ?
N4 C20 1.350(7) . ?
N4 C16 1.352(6) . ?
N2 C10 1.335(6) . ?
N2 C6 1.360(6) . ?
N3 C11 1.350(6) . ?
N3 C15 1.354(5) . ?
C5 C4 1.396(6) . ?
C5 C6 1.460(6) . ?
C20 C19 1.394(8) . ?
C20 H20 0.9300 . ?
C26 C25 1.416(6) . ?
C26 C27 1.430(6) . ?
C26 C21 1.433(6) . ?
F4 B1 1.359(10) . ?
C6 C7 1.382(7) . ?
C16 C17 1.398(7) . ?
C16 C15 1.481(7) . ?
C27 H27 0.9300 . ?
C25 C24 1.368(7) . ?
C25 H25 0.9300 . ?
F2 B1 1.381(12) . ?
C15 C14 1.379(7) . ?
C21 C22 1.419(6) . ?
C11 C12 1.368(7) . ?
C11 H11 0.9300 . ?
C7 C8 1.391(8) . ?
C7 H7 0.9300 . ?
C3 C4 1.367(8) . ?
C3 C2 1.374(8) . ?
C3 H3 0.9300 . ?
C14 C13 1.384(9) . ?
C14 H14 0.9300 . ?
C10 C9 1.398(7) . ?
C10 H10 0.9300 . ?
F3 B1 1.341(11) . ?
C8 C9 1.362(9) . ?
C8 H8 0.9300 . ?
C1 C2 1.377(6) . ?
C1 H1 0.9300 . ?
F1 B1 1.317(12) . ?
C2 H2 0.9300 . ?
C12 C13 1.366(8) . ?
C12 H12 0.9300 . ?
C23 C22 1.373(8) . ?
C23 C24 1.378(8) . ?
C23 H23 0.9300 . ?
C13 H13 0.9300 . ?
C19 C18 1.377(10) . ?
C19 H19 0.9300 . ?
C17 C18 1.359(9) . ?
C17 H17 0.9300 . ?
C22 H22 0.9300 . ?
C9 H9 0.9300 . ?
C4 H4 0.9300 . ?
C18 H18 0.9300 . ?
O3 O3' 1.63(7) . ?

loop_
_geom_torsion_atom_site_label_1
_geom_torsion_atom_site_label_2
_geom_torsion_atom_site_label_3
_geom_torsion_atom_site_label_4
_geom_torsion
_geom_torsion_site_symmetry_1
_geom_torsion_site_symmetry_2
_geom_torsion_site_symmetry_3
_geom_torsion_site_symmetry_4
_geom_torsion_publ_flag
C1 N1 C5 C4 2.3(6) . . . . ?
Ru1 N1 C5 C4 -172.1(4) . . . . ?
C1 N1 C5 C6 -178.0(4) . . . . ?
Ru1 N1 C5 C6 7.6(5) . . . . ?
C16 N4 C20 C19 -0.4(8) . . . . ?
Ru1 N4 C20 C19 176.3(4) . . . . ?
C10 N2 C6 C7 -0.4(7) . . . . ?
Ru1 N2 C6 C7 177.0(4) . . . . ?
C10 N2 C6 C5 178.9(4) . . . . ?
Ru1 N2 C6 C5 -3.8(5) . . . . ?
N1 C5 C6 N2 -2.6(6) . . . . ?
C4 C5 C6 N2 177.1(4) . . . . ?
N1 C5 C6 C7 176.6(5) . . . . ?
C4 C5 C6 C7 -3.7(8) . . . . ?
C20 N4 C16 C17 -2.2(7) . . . . ?
Ru1 N4 C16 C17 -179.2(4) . . . . ?
C20 N4 C16 C15 176.8(4) . . . . ?
Ru1 N4 C16 C15 -0.2(5) . . . . ?
Ru1 O2 C27 C26 -3.9(7) . . . . ?
C25 C26 C27 O2 175.9(4) . . . . ?
C21 C26 C27 O2 -3.7(7) . . . . ?
C27 C26 C25 C24 -179.3(4) . . . . ?
C21 C26 C25 C24 0.4(7) . . . . ?
C11 N3 C15 C14 2.1(7) . . . . ?
Ru1 N3 C15 C14 -174.4(4) . . . . ?
C11 N3 C15 C16 -177.6(4) . . . . ?
Ru1 N3 C15 C16 5.9(5) . . . . ?
N4 C16 C15 N3 -3.8(6) . . . . ?
C17 C16 C15 N3 175.2(4) . . . . ?
N4 C16 C15 C14 176.5(4) . . . . ?
C17 C16 C15 C14 -4.5(8) . . . . ?
Ru1 O1 C21 C22 -172.5(3) . . . . ?
Ru1 O1 C21 C26 7.1(6) . . . . ?
C25 C26 C21 O1 -177.7(4) . . . . ?
C27 C26 C21 O1 2.0(7) . . . . ?
C25 C26 C21 C22 2.0(6) . . . . ?
C27 C26 C21 C22 -178.4(4) . . . . ?
C15 N3 C11 C12 -0.9(7) . . . . ?
Ru1 N3 C11 C12 175.2(4) . . . . ?
N2 C6 C7 C8 1.2(8) . . . . ?
C5 C6 C7 C8 -177.9(5) . . . . ?
N3 C15 C14 C13 -1.5(8) . . . . ?
C16 C15 C14 C13 178.3(5) . . . . ?
C6 N2 C10 C9 -0.4(7) . . . . ?
Ru1 N2 C10 C9 -177.5(4) . . . . ?
C6 C7 C8 C9 -1.3(9) . . . . ?
C5 N1 C1 C2 -0.9(7) . . . . ?
Ru1 N1 C1 C2 172.8(3) . . . . ?
C4 C3 C2 C1 1.9(8) . . . . ?
N1 C1 C2 C3 -1.2(7) . . . . ?
N3 C11 C12 C13 -1.0(9) . . . . ?
C11 C12 C13 C14 1.7(9) . . . . ?
C15 C14 C13 C12 -0.5(9) . . . . ?
N4 C20 C19 C18 2.7(9) . . . . ?
N4 C16 C17 C18 2.4(8) . . . . ?
C15 C16 C17 C18 -176.4(5) . . . . ?
C24 C23 C22 C21 0.0(9) . . . . ?
O1 C21 C22 C23 177.5(5) . . . . ?
C26 C21 C22 C23 -2.2(8) . . . . ?
C26 C25 C24 C23 -2.7(8) . . . . ?
C26 C25 C24 Br1 176.0(4) . . . . ?
C22 C23 C24 C25 2.6(9) . . . . ?
C22 C23 C24 Br1 -176.2(4) . . . . ?
C7 C8 C9 C10 0.5(9) . . . . ?
N2 C10 C9 C8 0.4(9) . . . . ?
C2 C3 C4 C5 -0.5(8) . . . . ?
N1 C5 C4 C3 -1.7(7) . . . . ?
C6 C5 C4 C3 178.7(5) . . . . ?
C16 C17 C18 C19 0.0(10) . . . . ?
C20 C19 C18 C17 -2.5(10) . . . . ?
